data_2013666
loop_
_publ_author_name
'Wang, Yan'
'Li, Yi-Zhi'
'Jin, Qiong-Hua'
'Zheng, He-Gen'
'Hu, Zheng'
'Xin, Xin-Quan'

_publ_section_title
;Tris[diphenyl(2-pyridyl)phosphine]-\m~3~-iodo-tri-\m~3~-sulfido-sulfidotrisilvertungsten
 dichloromethane hemisolvate
;
_journal_issue 10
_journal_name_full 'Acta Crystallographica Section C'
_journal_page_first m390
_journal_page_last m391
_journal_paper_doi 10.1107/S0108270103017645
_journal_volume 59
_journal_year 2003
_chemical_formula_iupac '[Ag3 W I S4 (C17 H14 N P)3], 0.5C H2 Cl2'
_chemical_formula_moiety 'C51 H42 Ag3 I N3 P3 S4 W, 0.5C H2 Cl2'
_chemical_formula_sum 'C51.5 H43 Ag3 Cl I N3 P3 S4 W'
_chemical_formula_weight 1594.85
_chemical_name_systematic
;
Tris[diphenyl(2-pyridyl)phosphine]-\m~3~-iodo-tri-\m~3~-sulfido-
sulfidotrisilvertungsten dichloromethane hemisolvate
;
_space_group_IT_number 2
_symmetry_cell_setting triclinic
_symmetry_space_group_name_Hall '-P 1'
_symmetry_space_group_name_H-M 'P -1'
_atom_sites_solution_hydrogens geom
_atom_sites_solution_primary direct
_atom_sites_solution_secondary difmap
_cell_angle_alpha 74.860(10)
_cell_angle_beta 87.990(10)
_cell_angle_gamma 64.230(10)
_cell_formula_units_Z 2
_cell_length_a 12.045(3)
_cell_length_b 13.367(4)
_cell_length_c 19.886(5)
_cell_measurement_reflns_used 6969
_cell_measurement_temperature 293(2)
_cell_measurement_theta_max 27.15
_cell_measurement_theta_min 2.25
_cell_volume 2771.9(13)
_computing_cell_refinement SMART
_computing_data_collection 'SMART (Bruker, 2000)'
_computing_data_reduction 'SAINT (Bruker, 2000)'
_computing_molecular_graphics SHELXTL
_computing_publication_material SHELXTL
_computing_structure_refinement SHELXTL
_computing_structure_solution 'SHELXTL (Bruker, 2000)'
_diffrn_ambient_temperature 293(2)
_diffrn_measured_fraction_theta_full 0.981
_diffrn_measured_fraction_theta_max 0.981
_diffrn_measurement_device_type 'Bruker Smart Apex CCD area detector'
_diffrn_measurement_method 'phi and omega scans'
_diffrn_radiation_monochromator graphite
_diffrn_radiation_source 'sealed tube'
_diffrn_radiation_type MoK\a
_diffrn_radiation_wavelength 0.71073
_diffrn_reflns_av_R_equivalents 0.0480
_diffrn_reflns_av_sigmaI/netI 0.0481
_diffrn_reflns_limit_h_max 11
_diffrn_reflns_limit_h_min -14
_diffrn_reflns_limit_k_max 15
_diffrn_reflns_limit_k_min -15
_diffrn_reflns_limit_l_max 19
_diffrn_reflns_limit_l_min -23
_diffrn_reflns_number 13773
_diffrn_reflns_theta_full 25.00
_diffrn_reflns_theta_max 25.00
_diffrn_reflns_theta_min 1.93
_exptl_absorpt_coefficient_mu 3.992
_exptl_absorpt_correction_T_max 0.452
_exptl_absorpt_correction_T_min 0.411
_exptl_absorpt_correction_type multi-scan
_exptl_absorpt_process_details '(SADABS; Bruker, 2000)'
_exptl_crystal_colour yellow
_exptl_crystal_density_diffrn 1.911
_exptl_crystal_density_method 'not measured'
_exptl_crystal_description brick
_exptl_crystal_F_000 1534
_exptl_crystal_size_max 0.3
_exptl_crystal_size_mid 0.2
_exptl_crystal_size_min 0.2
_refine_diff_density_max 1.669
_refine_diff_density_min -1.633
_refine_ls_extinction_method none
_refine_ls_goodness_of_fit_ref 1.041
_refine_ls_hydrogen_treatment constr
_refine_ls_matrix_type full
_refine_ls_number_parameters 613
_refine_ls_number_reflns 9582
_refine_ls_number_restraints 0
_refine_ls_restrained_S_all 1.041
_refine_ls_R_factor_all 0.0393
_refine_ls_R_factor_gt 0.0353
_refine_ls_shift/su_max 0.000
_refine_ls_shift/su_mean 0.000
_refine_ls_structure_factor_coef Fsqd
_refine_ls_weighting_details 'calc w=1/[\s^2^(Fo^2^)+(0.045P)^2^+1.55P] where P=(Fo^2^+2Fc^2^)/3'
_refine_ls_weighting_scheme calc
_refine_ls_wR_factor_gt 0.0897
_refine_ls_wR_factor_ref 0.0906
_reflns_number_gt 8034
_reflns_number_total 9582
_reflns_threshold_expression I>2\s(I)
_cod_data_source_file ob1133.cif
_cod_data_source_block I
_cod_depositor_comments
;
The following automatic conversions were performed:
'_symmetry_cell_setting' value 'Triclinic' changed to 'triclinic'
according to '/home/saulius/struct/CIF-dictionaries/cif_core.dic'
dictionary named 'cif_core.dic' version 2.4.1 from 2010-06-29.

Automatic conversion script
Id: cif_fix_enum 1527 2010-12-29 10:47:43Z saulius 

The following automatic conversions were performed:

'_symmetry_cell_setting' value 'Triclinic' changed to 'triclinic'
according to /home/saulius/struct/CIF-dictionaries/cif_core.dic
dictionary named 'cif_core.dic' version 2.4.1 from 2010-06-29.

Automatic conversion script
Id: cif_fix_values 1715 2011-07-08 13:25:40Z adriana 
;
_cod_original_sg_symbol_H-M 'P-1   '
_cod_database_code 2013666
_cod_database_fobs_code 2013666

loop_
_symmetry_equiv_pos_as_xyz
'x, y, z'
'-x, -y, -z'

loop_
_atom_site_label
_atom_site_fract_x
_atom_site_fract_y
_atom_site_fract_z
_atom_site_U_iso_or_equiv
_atom_site_adp_type
_atom_site_calc_flag
_atom_site_refinement_flags
_atom_site_occupancy
_atom_site_disorder_assembly
_atom_site_disorder_group
_atom_site_type_symbol
Ag1 0.75142(5) 0.57985(5) 0.24250(3) 0.05763(14) Uani d . 1 . . Ag
Ag2 0.87176(5) 0.34972(5) 0.15779(3) 0.06035(14) Uani d . 1 . . Ag
Ag3 0.68292(5) 0.34359(5) 0.28620(3) 0.06304(14) Uani d . 1 . . Ag
C1 0.8126(5) 0.6615(5) 0.3893(3) 0.0461(13) Uani d . 1 . . C
C2 0.8497(6) 0.5483(6) 0.4296(3) 0.0602(16) Uani d . 1 . . C
H2 0.8750 0.4892 0.4078 0.072 Uiso calc R 1 . . H
C3 0.8494(7) 0.5226(6) 0.5003(3) 0.0651(18) Uani d . 1 . . C
H3 0.8738 0.4466 0.5265 0.078 Uiso calc R 1 . . H
C4 0.8132(7) 0.6090(7) 0.5332(4) 0.0670(18) Uani d . 1 . . C
H4 0.8135 0.5916 0.5817 0.080 Uiso calc R 1 . . H
C5 0.7766(7) 0.7210(7) 0.4942(3) 0.0690(19) Uani d . 1 . . C
H5 0.7511 0.7794 0.5166 0.083 Uiso calc R 1 . . H
C6 0.7769(6) 0.7486(6) 0.4223(3) 0.0627(17) Uani d . 1 . . C
H6 0.7534 0.8246 0.3965 0.075 Uiso calc R 1 . . H
C7 0.7376(6) 0.8401(5) 0.2604(3) 0.0490(14) Uani d . 1 . . C
C8 0.6119(6) 0.8872(6) 0.2501(4) 0.0636(17) Uani d . 1 . . C
H8 0.5725 0.8394 0.2607 0.076 Uiso calc R 1 . . H
C9 0.5426(7) 1.0041(6) 0.2244(4) 0.0695(18) Uani d . 1 . . C
H9 0.4569 1.0347 0.2174 0.083 Uiso calc R 1 . . H
C10 0.5969(7) 1.0732(7) 0.2094(4) 0.0718(19) Uani d . 1 . . C
H10 0.5498 1.1525 0.1915 0.086 Uiso calc R 1 . . H
C11 0.7208(8) 1.0283(7) 0.2202(4) 0.073(2) Uani d . 1 . . C
H11 0.7585 1.0777 0.2100 0.088 Uiso calc R 1 . . H
C13 0.9826(6) 0.6512(5) 0.2851(3) 0.0519(14) Uani d . 1 . . C
C14 1.0419(6) 0.6908(6) 0.3217(3) 0.0567(16) Uani d . 1 . . C
H14 1.0001 0.7323 0.3530 0.068 Uiso calc R 1 . . H
C15 1.1630(6) 0.6689(6) 0.3120(3) 0.0628(17) Uani d . 1 . . C
H15 1.2030 0.6962 0.3365 0.075 Uiso calc R 1 . . H
C16 1.2250(6) 0.6063(6) 0.2660(4) 0.0668(18) Uani d . 1 . . C
H16 1.3065 0.5928 0.2590 0.080 Uiso calc R 1 . . H
C17 1.1691(6) 0.5648(6) 0.2312(4) 0.0686(19) Uani d . 1 . . C
H17 1.2125 0.5216 0.2009 0.082 Uiso calc R 1 . . H
C18 1.0458(6) 0.5863(6) 0.2401(4) 0.0645(17) Uani d . 1 . . C
H18 1.0068 0.5574 0.2162 0.077 Uiso calc R 1 . . H
C19 1.1595(5) 0.3054(5) 0.0928(3) 0.0494(14) Uani d . 1 . . C
C20 1.1111(7) 0.4222(6) 0.0817(4) 0.0666(18) Uani d . 1 . . C
H20 1.0267 0.4657 0.0833 0.080 Uiso calc R 1 . . H
C21 1.1911(7) 0.4765(7) 0.0677(3) 0.0651(18) Uani d . 1 . . C
H21 1.1598 0.5559 0.0604 0.078 Uiso calc R 1 . . H
C22 1.3128(7) 0.4118(7) 0.0650(3) 0.0652(18) Uani d . 1 . . C
H22 1.3662 0.4464 0.0563 0.078 Uiso calc R 1 . . H
C23 1.3565(6) 0.2983(6) 0.0749(3) 0.0635(17) Uani d . 1 . . C
H23 1.4409 0.2554 0.0731 0.076 Uiso calc R 1 . . H
C25 1.0257(6) 0.2144(5) 0.0268(3) 0.0565(16) Uani d . 1 . . C
C26 1.1018(7) 0.2130(6) -0.0264(3) 0.0650(18) Uani d . 1 . . C
H26 1.1696 0.2279 -0.0229 0.078 Uiso calc R 1 . . H
C27 1.0738(6) 0.1884(5) -0.0855(3) 0.0565(16) Uani d . 1 . . C
H27 1.1232 0.1894 -0.1225 0.068 Uiso calc R 1 . . H
C28 0.9772(6) 0.1631(5) -0.0919(3) 0.0565(16) Uani d . 1 . . C
H28 0.9647 0.1421 -0.1310 0.068 Uiso calc R 1 . . H
C29 0.8997(6) 0.1690(5) -0.0404(3) 0.0565(15) Uani d . 1 . . C
H29 0.8306 0.1564 -0.0448 0.068 Uiso calc R 1 . . H
C30 0.9254(7) 0.1949(6) 0.0208(4) 0.0680(18) Uani d . 1 . . C
H30 0.8734 0.1984 0.0566 0.082 Uiso calc R 1 . . H
C31 1.1540(5) 0.0883(5) 0.1628(3) 0.0475(13) Uani d . 1 . . C
C32 1.2212(6) 0.0019(6) 0.1324(4) 0.0639(17) Uani d . 1 . . C
H32 1.2166 0.0169 0.0840 0.077 Uiso calc R 1 . . H
C33 1.2964(7) -0.1085(6) 0.1740(4) 0.0711(19) Uani d . 1 . . C
H33 1.3429 -0.1670 0.1533 0.085 Uiso calc R 1 . . H
C34 1.3020(7) -0.1314(6) 0.2455(4) 0.0681(18) Uani d . 1 . . C
H34 1.3512 -0.2055 0.2733 0.082 Uiso calc R 1 . . H
C35 1.2346(7) -0.0443(7) 0.2760(4) 0.0686(19) Uani d . 1 . . C
H35 1.2397 -0.0590 0.3244 0.082 Uiso calc R 1 . . H
C36 1.1589(6) 0.0655(6) 0.2343(3) 0.0621(17) Uani d . 1 . . C
H36 1.1113 0.1238 0.2549 0.074 Uiso calc R 1 . . H
C37 0.7879(6) 0.0783(5) 0.4177(4) 0.0570(16) Uani d . 1 . . C
C38 0.8732(6) 0.0386(6) 0.3730(4) 0.0640(17) Uani d . 1 . . C
H38 0.8601 0.0797 0.3261 0.077 Uiso calc R 1 . . H
C39 0.9819(7) -0.0653(6) 0.3979(4) 0.0703(19) Uani d . 1 . . C
H39 1.0449 -0.0906 0.3691 0.084 Uiso calc R 1 . . H
C40 0.9913(6) -0.1275(5) 0.4663(3) 0.0565(15) Uani d . 1 . . C
H40 1.0585 -0.1995 0.4829 0.068 Uiso calc R 1 . . H
C41 0.9032(6) -0.0855(5) 0.5105(3) 0.0565(15) Uani d . 1 . . C
H41 0.9129 -0.1283 0.5569 0.068 Uiso calc R 1 . . H
C42 0.8024(7) 0.0176(6) 0.4874(3) 0.0631(17) Uani d . 1 . . C
H42 0.7442 0.0470 0.5177 0.076 Uiso calc R 1 . . H
C43 0.5281(5) 0.1791(5) 0.3729(3) 0.0513(14) Uani d . 1 . . C
C45 0.4253(7) 0.0600(7) 0.3938(4) 0.0680(18) Uani d . 1 . . C
H45 0.4243 -0.0097 0.4170 0.082 Uiso calc R 1 . . H
C46 0.3266(7) 0.1404(7) 0.3506(4) 0.0676(19) Uani d . 1 . . C
H46 0.2598 0.1263 0.3426 0.081 Uiso calc R 1 . . H
C47 0.3268(7) 0.2414(7) 0.3192(4) 0.0716(19) Uani d . 1 . . C
H47 0.2581 0.2982 0.2894 0.086 Uiso calc R 1 . . H
C48 0.4244(6) 0.2653(6) 0.3290(3) 0.0598(16) Uani d . 1 . . C
H48 0.4214 0.3370 0.3068 0.072 Uiso calc R 1 . . H
C49 0.6172(5) 0.2713(5) 0.4623(3) 0.0455(13) Uani d . 1 . . C
C50 0.5434(6) 0.2443(6) 0.5104(3) 0.0603(17) Uani d . 1 . . C
H50 0.5109 0.1953 0.5044 0.072 Uiso calc R 1 . . H
C51 0.5164(7) 0.2885(7) 0.5676(3) 0.0677(19) Uani d . 1 . . C
H51 0.4632 0.2721 0.5988 0.081 Uiso calc R 1 . . H
C52 0.5689(6) 0.3569(6) 0.5780(3) 0.0599(16) Uani d . 1 . . C
H52 0.5557 0.3830 0.6180 0.072 Uiso calc R 1 . . H
C53 0.6418(6) 0.3869(6) 0.5288(3) 0.0651(18) Uani d . 1 . . C
H53 0.6748 0.4358 0.5344 0.078 Uiso calc R 1 . . H
C54 0.6643(6) 0.3434(6) 0.4715(3) 0.0627(17) Uani d . 1 . . C
H54 0.7127 0.3637 0.4384 0.075 Uiso calc R 1 . . H
I1 0.93800(4) 0.32598(3) 0.30808(2) 0.05348(11) Uani d . 1 . . I
N1 0.7940(5) 0.9106(5) 0.2460(3) 0.0701(16) Uani d . 1 . . N
N2 1.2820(5) 0.2403(5) 0.0879(3) 0.0592(13) Uani d . 1 . . N
N3 0.5296(5) 0.0749(5) 0.4061(3) 0.0663(15) Uani d . 1 . . N
P1 0.82238(13) 0.68472(13) 0.29564(7) 0.0411(3) Uani d . 1 . . P
P2 1.05522(14) 0.23664(13) 0.10951(8) 0.0486(4) Uani d . 1 . . P
P3 0.65313(14) 0.21576(13) 0.38610(7) 0.0469(4) Uani d . 1 . . P
S1 0.44866(16) 0.62860(15) 0.07774(9) 0.0618(4) Uani d . 1 . . S
S2 0.75638(13) 0.57776(12) 0.11401(7) 0.0460(3) Uani d . 1 . . S
S3 0.66150(15) 0.34228(13) 0.15796(8) 0.0529(4) Uani d . 1 . . S
S4 0.54930(13) 0.56460(13) 0.25376(8) 0.0487(3) Uani d . 1 . . S
W1 0.605554(19) 0.528066(18) 0.150811(11) 0.03899(8) Uani d . 1 . . W
Cl1 0.59303(19) 0.03187(18) 1.02647(10) 0.0787(5) Uani d . 1 . . Cl
C55 0.4682(13) 0.0728(13) 0.9588(7) 0.070(4) Uani d P 0.50 . . C
H55A 0.4020 0.1476 0.9587 0.084 Uiso calc PR 0.50 . . H
H55B 0.5002 0.0797 0.9132 0.084 Uiso calc PR 0.50 . . H

loop_
_atom_site_aniso_label
_atom_site_aniso_U_11
_atom_site_aniso_U_22
_atom_site_aniso_U_33
_atom_site_aniso_U_12
_atom_site_aniso_U_13
_atom_site_aniso_U_23
Ag1 0.0544(3) 0.0748(3) 0.0676(3) -0.0420(3) 0.0084(2) -0.0337(3)
Ag2 0.0497(3) 0.0647(3) 0.0770(3) -0.0283(3) 0.0127(2) -0.0313(3)
Ag3 0.0733(4) 0.0683(3) 0.0620(3) -0.0424(3) 0.0123(2) -0.0217(3)
C1 0.037(3) 0.052(4) 0.056(3) -0.024(3) 0.010(3) -0.018(3)
C2 0.067(4) 0.066(4) 0.060(4) -0.037(4) 0.007(3) -0.025(3)
C3 0.068(5) 0.072(5) 0.070(4) -0.041(4) 0.012(3) -0.026(4)
C4 0.068(5) 0.088(5) 0.063(4) -0.048(4) 0.012(3) -0.026(4)
C5 0.079(5) 0.087(6) 0.067(4) -0.049(4) 0.015(4) -0.042(4)
C6 0.065(4) 0.075(5) 0.065(4) -0.038(4) 0.012(3) -0.036(4)
C7 0.056(4) 0.044(3) 0.049(3) -0.023(3) 0.000(3) -0.014(3)
C8 0.055(4) 0.052(4) 0.082(5) -0.024(3) 0.003(3) -0.013(3)
C9 0.060(4) 0.060(4) 0.077(5) -0.016(4) -0.004(3) -0.017(4)
C10 0.074(5) 0.068(5) 0.079(5) -0.034(4) -0.005(4) -0.024(4)
C11 0.083(6) 0.066(5) 0.087(5) -0.045(4) 0.002(4) -0.025(4)
C13 0.046(3) 0.062(4) 0.056(3) -0.030(3) 0.000(3) -0.019(3)
C14 0.044(4) 0.077(4) 0.058(4) -0.032(3) 0.000(3) -0.024(3)
C15 0.053(4) 0.077(5) 0.064(4) -0.035(4) -0.002(3) -0.017(4)
C16 0.047(4) 0.077(5) 0.085(5) -0.033(4) 0.005(3) -0.025(4)
C17 0.055(4) 0.087(5) 0.083(5) -0.042(4) 0.015(3) -0.037(4)
C18 0.040(4) 0.069(4) 0.086(5) -0.023(3) 0.007(3) -0.025(4)
C19 0.044(3) 0.053(4) 0.046(3) -0.015(3) 0.001(3) -0.016(3)
C20 0.050(4) 0.052(4) 0.091(5) -0.016(3) 0.008(3) -0.021(4)
C21 0.067(5) 0.075(5) 0.074(4) -0.044(4) 0.004(3) -0.030(4)
C22 0.067(5) 0.083(5) 0.072(4) -0.050(4) 0.015(3) -0.034(4)
C23 0.053(4) 0.076(5) 0.071(4) -0.036(4) 0.008(3) -0.024(4)
C25 0.056(4) 0.046(3) 0.053(4) -0.011(3) -0.007(3) -0.008(3)
C26 0.066(5) 0.081(5) 0.060(4) -0.040(4) 0.008(3) -0.026(4)
C27 0.056(4) 0.046(4) 0.053(4) -0.011(3) -0.007(3) -0.008(3)
C28 0.056(4) 0.046(4) 0.053(4) -0.011(3) -0.007(3) -0.008(3)
C29 0.056(4) 0.046(3) 0.053(4) -0.011(3) -0.007(3) -0.008(3)
C30 0.058(4) 0.081(5) 0.081(5) -0.035(4) 0.002(3) -0.038(4)
C31 0.038(3) 0.039(3) 0.055(3) -0.008(3) -0.001(2) -0.011(3)
C32 0.064(4) 0.061(4) 0.062(4) -0.018(4) 0.005(3) -0.024(3)
C33 0.069(5) 0.067(5) 0.085(5) -0.029(4) 0.008(4) -0.034(4)
C34 0.067(5) 0.038(4) 0.080(5) -0.010(3) -0.001(4) -0.009(3)
C35 0.073(5) 0.078(5) 0.058(4) -0.034(4) 0.002(3) -0.022(4)
C36 0.060(4) 0.063(4) 0.065(4) -0.024(4) 0.004(3) -0.025(3)
C37 0.043(4) 0.047(4) 0.083(5) -0.021(3) -0.004(3) -0.018(3)
C38 0.057(4) 0.071(5) 0.080(4) -0.036(4) 0.010(3) -0.034(4)
C39 0.067(5) 0.063(5) 0.088(5) -0.029(4) 0.012(4) -0.030(4)
C40 0.056(4) 0.046(3) 0.053(4) -0.011(3) -0.007(3) -0.008(3)
C41 0.056(4) 0.046(4) 0.053(4) -0.011(3) -0.007(3) -0.008(3)
C42 0.068(5) 0.052(4) 0.063(4) -0.024(4) -0.006(3) -0.009(3)
C43 0.046(3) 0.057(4) 0.049(3) -0.024(3) -0.004(3) -0.009(3)
C45 0.067(5) 0.081(5) 0.075(4) -0.047(4) 0.003(4) -0.026(4)
C46 0.061(5) 0.085(5) 0.082(5) -0.047(4) 0.007(4) -0.036(4)
C47 0.052(4) 0.083(5) 0.089(5) -0.035(4) -0.005(4) -0.027(4)
C48 0.055(4) 0.050(4) 0.068(4) -0.020(3) -0.007(3) -0.010(3)
C49 0.040(3) 0.048(3) 0.043(3) -0.018(3) 0.001(2) -0.005(3)
C50 0.064(4) 0.074(5) 0.063(4) -0.045(4) 0.010(3) -0.025(3)
C51 0.065(5) 0.092(5) 0.064(4) -0.048(4) 0.010(3) -0.028(4)
C52 0.063(4) 0.064(4) 0.051(4) -0.024(4) 0.000(3) -0.020(3)
C53 0.065(4) 0.079(5) 0.069(4) -0.040(4) 0.009(3) -0.035(4)
C54 0.060(4) 0.072(5) 0.059(4) -0.036(4) -0.001(3) -0.009(3)
I1 0.0455(2) 0.0486(2) 0.0580(2) -0.01312(19) -0.00365(17) -0.01381(18)
N1 0.065(4) 0.072(4) 0.087(4) -0.041(3) -0.002(3) -0.024(3)
N2 0.053(3) 0.059(3) 0.064(3) -0.024(3) -0.001(3) -0.014(3)
N3 0.068(4) 0.075(4) 0.071(3) -0.044(3) 0.001(3) -0.021(3)
P1 0.0349(8) 0.0455(8) 0.0500(8) -0.0218(7) 0.0021(6) -0.0169(6)
P2 0.0396(8) 0.0420(8) 0.0556(9) -0.0088(7) 0.0037(7) -0.0159(7)
P3 0.0474(9) 0.0473(9) 0.0460(8) -0.0245(7) 0.0028(6) -0.0062(7)
S1 0.0552(10) 0.0607(10) 0.0670(10) -0.0231(8) -0.0070(8) -0.0162(8)
S2 0.0426(8) 0.0434(8) 0.0514(8) -0.0212(7) 0.0077(6) -0.0084(6)
S3 0.0563(10) 0.0489(9) 0.0642(9) -0.0293(8) 0.0045(7) -0.0214(7)
S4 0.0341(8) 0.0550(9) 0.0628(9) -0.0201(7) 0.0150(6) -0.0262(7)
W1 0.03000(12) 0.03933(13) 0.04724(14) -0.01474(10) -0.00220(9) -0.01144(10)
Cl1 0.0788(13) 0.0924(14) 0.0825(12) -0.0496(12) 0.0043(10) -0.0303(10)
C55 0.057(9) 0.079(10) 0.066(8) -0.023(8) 0.004(6) -0.023(7)

loop_
_atom_type_symbol
_atom_type_description
_atom_type_scat_dispersion_real
_atom_type_scat_dispersion_imag
_atom_type_scat_source
C C 0.0033 0.0016 'International Tables Vol C Tables 4.2.6.8 and 6.1.1.4'
H H 0.0000 0.0000 'International Tables Vol C Tables 4.2.6.8 and 6.1.1.4'
N N 0.0061 0.0033 'International Tables Vol C Tables 4.2.6.8 and 6.1.1.4'
P P 0.1023 0.0942 'International Tables Vol C Tables 4.2.6.8 and 6.1.1.4'
S S 0.1246 0.1234 'International Tables Vol C Tables 4.2.6.8 and 6.1.1.4'
Cl Cl 0.1484 0.1585 'International Tables Vol C Tables 4.2.6.8 and 6.1.1.4'
Ag Ag -0.8971 1.1015 'International Tables Vol C Tables 4.2.6.8 and 6.1.1.4'
I I -0.4742 1.8119 'International Tables Vol C Tables 4.2.6.8 and 6.1.1.4'
W W -0.8490 6.8722 'International Tables Vol C Tables 4.2.6.8 and 6.1.1.4'

loop_
_geom_angle_atom_site_label_1
_geom_angle_atom_site_label_2
_geom_angle_atom_site_label_3
_geom_angle_site_symmetry_1
_geom_angle
P1 Ag1 S4 . 128.42(5)
P1 Ag1 S2 . 127.03(5)
S4 Ag1 S2 . 92.96(5)
P1 Ag1 W1 . 161.04(4)
S4 Ag1 W1 . 47.27(4)
S2 Ag1 W1 . 46.85(3)
P1 Ag1 I1 . 103.24(5)
S4 Ag1 I1 . 100.76(4)
S2 Ag1 I1 . 98.45(4)
W1 Ag1 I1 . 95.67(3)
P2 Ag2 S3 . 127.44(6)
P2 Ag2 S2 . 122.73(5)
S3 Ag2 S2 . 89.83(5)
P2 Ag2 I1 . 108.87(5)
S3 Ag2 I1 . 104.95(4)
S2 Ag2 I1 . 98.26(4)
P2 Ag2 W1 . 154.79(4)
S3 Ag2 W1 . 46.15(4)
S2 Ag2 W1 . 45.66(3)
I1 Ag2 W1 . 95.82(2)
P2 Ag2 Ag3 . 145.11(4)
S3 Ag2 Ag3 . 49.20(4)
S2 Ag2 Ag3 . 91.80(4)
I1 Ag2 Ag3 . 56.02(2)
W1 Ag2 Ag3 . 55.28(2)
P3 Ag3 S3 . 125.86(5)
P3 Ag3 S4 . 122.33(6)
S3 Ag3 S4 . 91.08(5)
P3 Ag3 W1 . 155.18(4)
S3 Ag3 W1 . 46.75(4)
S4 Ag3 W1 . 46.80(4)
P3 Ag3 I1 . 107.69(4)
S3 Ag3 I1 . 105.05(4)
S4 Ag3 I1 . 101.31(4)
W1 Ag3 I1 . 96.92(2)
P3 Ag3 Ag2 . 142.22(5)
S3 Ag3 Ag2 . 49.19(4)
S4 Ag3 Ag2 . 95.26(4)
W1 Ag3 Ag2 . 56.63(2)
I1 Ag3 Ag2 . 56.14(2)
C6 C1 C2 . 119.1(6)
C6 C1 P1 . 123.7(5)
C2 C1 P1 . 117.1(5)
C3 C2 C1 . 121.0(6)
C3 C2 H2 . 119.5
C1 C2 H2 . 119.5
C2 C3 C4 . 120.0(7)
C2 C3 H3 . 120.0
C4 C3 H3 . 120.0
C5 C4 C3 . 119.6(6)
C5 C4 H4 . 120.2
C3 C4 H4 . 120.2
C4 C5 C6 . 121.2(7)
C4 C5 H5 . 119.4
C6 C5 H5 . 119.4
C5 C6 C1 . 119.1(7)
C5 C6 H6 . 120.5
C1 C6 H6 . 120.5
N1 C7 C8 . 119.1(6)
N1 C7 P1 . 122.6(5)
C8 C7 P1 . 118.2(5)
C7 C8 C9 . 121.0(6)
C7 C8 H8 . 119.5
C9 C8 H8 . 119.5
C10 C9 C8 . 120.3(7)
C10 C9 H9 . 119.9
C8 C9 H9 . 119.9
C9 C10 C11 . 119.5(8)
C9 C10 H10 . 120.2
C11 C10 H10 . 120.2
C10 C11 N1 . 121.8(7)
C10 C11 H11 . 119.1
N1 C11 H11 . 119.1
C14 C13 C18 . 120.1(6)
C14 C13 P1 . 119.7(5)
C18 C13 P1 . 120.2(4)
C13 C14 C15 . 119.9(6)
C13 C14 H14 . 120.0
C15 C14 H14 . 120.0
C14 C15 C16 . 119.9(6)
C14 C15 H15 . 120.1
C16 C15 H15 . 120.1
C17 C16 C15 . 120.8(6)
C17 C16 H16 . 119.6
C15 C16 H16 . 119.6
C16 C17 C18 . 120.2(7)
C16 C17 H17 . 119.9
C18 C17 H17 . 119.9
C13 C18 C17 . 119.0(6)
C13 C18 H18 . 120.5
C17 C18 H18 . 120.5
N2 C19 C20 . 121.5(6)
N2 C19 P2 . 119.6(5)
C20 C19 P2 . 118.8(5)
C19 C20 C21 . 119.2(6)
C19 C20 H20 . 120.4
C21 C20 H20 . 120.4
C22 C21 C20 . 119.3(7)
C22 C21 H21 . 120.3
C20 C21 H21 . 120.3
C23 C22 C21 . 119.8(6)
C23 C22 H22 . 120.1
C21 C22 H22 . 120.1
C22 C23 N2 . 123.4(7)
C22 C23 H23 . 118.3
N2 C23 H23 . 118.3
C30 C25 C26 . 120.8(6)
C30 C25 P2 . 116.3(5)
C26 C25 P2 . 122.8(5)
C25 C26 C27 . 117.7(6)
C25 C26 H26 . 121.2
C27 C26 H26 . 121.2
C28 C27 C26 . 123.0(6)
C28 C27 H27 . 118.5
C26 C27 H27 . 118.5
C29 C28 C27 . 118.9(6)
C29 C28 H28 . 120.5
C27 C28 H28 . 120.5
C28 C29 C30 . 119.2(6)
C28 C29 H29 . 120.4
C30 C29 H29 . 120.4
C25 C30 C29 . 120.2(7)
C25 C30 H30 . 119.9
C29 C30 H30 . 119.9
C32 C31 C36 . 119.9(6)
C32 C31 P2 . 121.5(5)
C36 C31 P2 . 118.6(5)
C31 C32 C33 . 120.0(6)
C31 C32 H32 . 120.0
C33 C32 H32 . 120.0
C34 C33 C32 . 120.1(7)
C34 C33 H33 . 119.9
C32 C33 H33 . 119.9
C33 C34 C35 . 119.8(6)
C33 C34 H34 . 120.1
C35 C34 H34 . 120.1
C34 C35 C36 . 119.8(6)
C34 C35 H35 . 120.1
C36 C35 H35 . 120.1
C31 C36 C35 . 120.2(6)
C31 C36 H36 . 119.9
C35 C36 H36 . 119.9
C38 C37 C42 . 121.7(6)
C38 C37 P3 . 119.3(5)
C42 C37 P3 . 119.0(5)
C37 C38 C39 . 119.8(7)
C37 C38 H38 . 120.1
C39 C38 H38 . 120.1
C40 C39 C38 . 117.5(7)
C40 C39 H39 . 121.2
C38 C39 H39 . 121.2
C41 C40 C39 . 121.3(6)
C41 C40 H40 . 119.4
C39 C40 H40 . 119.4
C42 C41 C40 . 120.7(6)
C42 C41 H41 . 119.6
C40 C41 H41 . 119.6
C41 C42 C37 . 118.7(7)
C41 C42 H42 . 120.7
C37 C42 H42 . 120.7
N3 C43 C48 . 119.8(6)
N3 C43 P3 . 123.2(4)
C48 C43 P3 . 116.8(5)
C46 C45 N3 . 123.5(7)
C46 C45 H45 . 118.2
N3 C45 H45 . 118.2
C47 C46 C45 . 118.0(6)
C47 C46 H46 . 121.0
C45 C46 H46 . 121.0
C46 C47 C48 . 122.8(7)
C46 C47 H47 . 118.6
C48 C47 H47 . 118.6
C47 C48 C43 . 118.4(6)
C47 C48 H48 . 120.8
C43 C48 H48 . 120.8
C54 C49 C50 . 118.9(6)
C54 C49 P3 . 118.9(4)
C50 C49 P3 . 122.2(5)
C49 C50 C51 . 121.2(6)
C49 C50 H50 . 119.4
C51 C50 H50 . 119.4
C52 C51 C50 . 119.3(6)
C52 C51 H51 . 120.3
C50 C51 H51 . 120.3
C51 C52 C53 . 119.8(6)
C51 C52 H52 . 120.1
C53 C52 H52 . 120.1
C54 C53 C52 . 119.1(6)
C54 C53 H53 . 120.5
C52 C53 H53 . 120.5
C49 C54 C53 . 121.5(6)
C49 C54 H54 . 119.2
C53 C54 H54 . 119.2
Ag3 I1 Ag2 . 67.845(18)
Ag3 I1 Ag1 . 69.78(2)
Ag2 I1 Ag1 . 72.55(2)
C7 N1 C11 . 118.3(6)
C19 N2 C23 . 116.6(6)
C43 N3 C45 . 117.4(6)
C13 P1 C7 . 105.7(3)
C13 P1 C1 . 104.0(3)
C7 P1 C1 . 104.0(3)
C13 P1 Ag1 . 113.0(2)
C7 P1 Ag1 . 113.20(19)
C1 P1 Ag1 . 115.92(18)
C25 P2 C19 . 106.0(3)
C25 P2 C31 . 102.6(3)
C19 P2 C31 . 104.2(3)
C25 P2 Ag2 . 114.3(2)
C19 P2 Ag2 . 111.2(2)
C31 P2 Ag2 . 117.38(19)
C37 P3 C49 . 103.6(3)
C37 P3 C43 . 105.0(3)
C49 P3 C43 . 104.5(3)
C37 P3 Ag3 . 114.0(2)
C49 P3 Ag3 . 113.96(18)
C43 P3 Ag3 . 114.64(19)
W1 S2 Ag1 . 76.31(4)
W1 S2 Ag2 . 76.38(4)
Ag1 S2 Ag2 . 87.91(5)
W1 S3 Ag2 . 77.71(5)
W1 S3 Ag3 . 76.24(5)
Ag2 S3 Ag3 . 81.61(5)
W1 S4 Ag1 . 76.83(4)
W1 S4 Ag3 . 76.04(5)
Ag1 S4 Ag3 . 86.16(5)
S1 W1 S2 . 108.76(6)
S1 W1 S3 . 107.68(6)
S2 W1 S3 . 111.19(6)
S1 W1 S4 . 107.26(7)
S2 W1 S4 . 111.15(5)
S3 W1 S4 . 110.64(6)
S1 W1 Ag1 . 134.75(5)
S2 W1 Ag1 . 56.85(4)
S3 W1 Ag1 . 117.54(4)
S4 W1 Ag1 . 55.90(4)
S1 W1 Ag3 . 139.12(5)
S2 W1 Ag3 . 112.12(4)
S3 W1 Ag3 . 57.02(4)
S4 W1 Ag3 . 57.16(4)
Ag1 W1 Ag3 . 71.77(2)
S1 W1 Ag2 . 139.31(5)
S2 W1 Ag2 . 57.96(4)
S3 W1 Ag2 . 56.14(4)
S4 W1 Ag2 . 113.40(4)
Ag1 W1 Ag2 . 74.00(2)
Ag3 W1 Ag2 . 68.08(2)
C55 Cl1 C55 2_657 68.2(7)
Cl1 C55 Cl1 2_657 111.8(7)
Cl1 C55 H55A 2_657 109.2
Cl1 C55 H55A . 109.2
Cl1 C55 H55B 2_657 109.2
Cl1 C55 H55B . 109.2
H55A C55 H55B . 107.9

loop_
_geom_bond_atom_site_label_1
_geom_bond_atom_site_label_2
_geom_bond_site_symmetry_2
_geom_bond_distance
_geom_bond_publ_flag
Ag1 P1 . 2.3856(15) yes
Ag1 S4 . 2.5274(15) yes
Ag1 S2 . 2.5609(16) yes
Ag1 W1 . 2.9718(7) yes
Ag1 I1 . 3.0870(11) yes
Ag2 P2 . 2.4072(17) yes
Ag2 S3 . 2.5772(17) yes
Ag2 S2 . 2.6450(17) yes
Ag2 I1 . 3.0201(10) yes
Ag2 W1 . 3.0324(9) yes
Ag2 Ag3 . 3.3685(10) yes
Ag3 P3 . 2.3885(15) yes
Ag3 S3 . 2.5777(17) yes
Ag3 S4 . 2.5839(18) yes
Ag3 W1 . 2.9846(9) yes
Ag3 I1 . 3.0160(10) yes
C1 C6 . 1.385(8) ?
C1 C2 . 1.391(9) ?
C1 P1 . 1.815(6) ?
C2 C3 . 1.358(9) ?
C2 H2 . 0.9300 ?
C3 C4 . 1.374(9) ?
C3 H3 . 0.9300 ?
C4 C5 . 1.372(10) ?
C4 H4 . 0.9300 ?
C5 C6 . 1.379(9) ?
C5 H5 . 0.9300 ?
C6 H6 . 0.9300 ?
C7 N1 . 1.354(7) ?
C7 C8 . 1.363(8) ?
C7 P1 . 1.815(6) ?
C8 C9 . 1.370(9) ?
C8 H8 . 0.9300 ?
C9 C10 . 1.319(9) ?
C9 H9 . 0.9300 ?
C10 C11 . 1.346(10) ?
C10 H10 . 0.9300 ?
C11 N1 . 1.386(9) ?
C11 H11 . 0.9300 ?
C13 C14 . 1.372(8) ?
C13 C18 . 1.384(9) ?
C13 P1 . 1.800(6) ?
C14 C15 . 1.374(8) ?
C14 H14 . 0.9300 ?
C15 C16 . 1.380(10) ?
C15 H15 . 0.9300 ?
C16 C17 . 1.341(9) ?
C16 H16 . 0.9300 ?
C17 C18 . 1.399(9) ?
C17 H17 . 0.9300 ?
C18 H18 . 0.9300 ?
C19 N2 . 1.365(8) ?
C19 C20 . 1.366(9) ?
C19 P2 . 1.829(6) ?
C20 C21 . 1.420(9) ?
C20 H20 . 0.9300 ?
C21 C22 . 1.348(10) ?
C21 H21 . 0.9300 ?
C22 C23 . 1.332(10) ?
C22 H22 . 0.9300 ?
C23 N2 . 1.399(8) ?
C23 H23 . 0.9300 ?
C25 C30 . 1.357(9) ?
C25 C26 . 1.374(9) ?
C25 P2 . 1.819(6) ?
C26 C27 . 1.389(9) ?
C26 H26 . 0.9300 ?
C27 C28 . 1.364(9) ?
C27 H27 . 0.9300 ?
C28 C29 . 1.357(9) ?
C28 H28 . 0.9300 ?
C29 C30 . 1.426(9) ?
C29 H29 . 0.9300 ?
C30 H30 . 0.9300 ?
C31 C32 . 1.367(8) ?
C31 C36 . 1.372(8) ?
C31 P2 . 1.846(6) ?
C32 C33 . 1.391(10) ?
C32 H32 . 0.9300 ?
C33 C34 . 1.370(10) ?
C33 H33 . 0.9300 ?
C34 C35 . 1.376(10) ?
C34 H34 . 0.9300 ?
C35 C36 . 1.388(9) ?
C35 H35 . 0.9300 ?
C36 H36 . 0.9300 ?
C37 C38 . 1.355(9) ?
C37 C42 . 1.384(9) ?
C37 P3 . 1.811(6) ?
C38 C39 . 1.412(10) ?
C38 H38 . 0.9300 ?
C39 C40 . 1.376(9) ?
C39 H39 . 0.9300 ?
C40 C41 . 1.375(9) ?
C40 H40 . 0.9300 ?
C41 C42 . 1.356(9) ?
C41 H41 . 0.9300 ?
C42 H42 . 0.9300 ?
C43 N3 . 1.369(8) ?
C43 C48 . 1.397(8) ?
C43 P3 . 1.820(6) ?
C45 C46 . 1.336(10) ?
C45 N3 . 1.394(8) ?
C45 H45 . 0.9300 ?
C46 C47 . 1.332(10) ?
C46 H46 . 0.9300 ?
C47 C48 . 1.377(9) ?
C47 H47 . 0.9300 ?
C48 H48 . 0.9300 ?
C49 C54 . 1.363(8) ?
C49 C50 . 1.369(8) ?
C49 P3 . 1.816(6) ?
C50 C51 . 1.382(9) ?
C50 H50 . 0.9300 ?
C51 C52 . 1.375(9) ?
C51 H51 . 0.9300 ?
C52 C53 . 1.390(9) ?
C52 H52 . 0.9300 ?
C53 C54 . 1.377(9) ?
C53 H53 . 0.9300 ?
C54 H54 . 0.9300 ?
S1 W1 . 2.1102(17) yes
S2 W1 . 2.2314(14) yes
S3 W1 . 2.2380(17) yes
S4 W1 . 2.2419(15) yes
Cl1 C55 2_657 1.805(14) ?
Cl1 C55 . 1.848(13) ?
C55 Cl1 2_657 1.805(14) ?
C55 H55A . 0.9700 ?
C55 H55B . 0.9700 ?

loop_
_geom_hbond_atom_site_label_D
_geom_hbond_atom_site_label_H
_geom_hbond_atom_site_label_A
_geom_hbond_site_symmetry_A
_geom_hbond_distance_DH
_geom_hbond_distance_HA
_geom_hbond_distance_DA
_geom_hbond_angle_DHA
_geom_hbond_publ_flag
C16 H16 S4 1_655 0.93 2.78 3.706(7) 172.1 yes
C52 H52 S4 2_666 0.93 2.92 3.810(7) 160.3 yes
C41 H41 I1 2_756 0.93 3.15 4.010(6) 154.7 yes
C36 H36 I1 . 0.93 3.04 3.962(7) 174.0 yes
